data_4134945
loop_
_publ_author_name
'Kim, Sangmin'
'Zhong, Hongyu'
'Park, Yoonsu'
'Loose, Florian'
'Chirik, Paul J.'

_publ_section_title
;
 Catalytic Hydrogenation of a Manganese(V) Nitride to Ammonia.
;
_journal_name_full 'Journal of the American Chemical Society'
_journal_paper_doi 10.1021/jacs.0c03346
_journal_year 2020
_chemical_formula_sum 'C19 H26 N Rh'
_chemical_formula_weight 371.32
_space_group_crystal_system monoclinic
_space_group_IT_number 14
_space_group_name_Hall '-P 2ybc'
_space_group_name_H-M_alt 'P 1 21/c 1'
_atom_sites_solution_hydrogens mixed
_audit_creation_method SHELXL-2018/3
_audit_update_record
;
2020-03-23 # Formatted by publCIF

;
_cell_angle_alpha 90
_cell_angle_beta 102.900(2)
_cell_angle_gamma 90
_cell_formula_units_Z 4
_cell_length_a 12.8238(7)
_cell_length_b 7.5442(4)
_cell_length_c 17.2155(10)
_cell_measurement_reflns_used 9968
_cell_measurement_temperature 100(2)
_cell_measurement_theta_max 28.67
_cell_measurement_theta_min 2.43
_cell_volume 1623.48(16)
_computing_cell_refinement 'Bruker SAINT'
_computing_data_collection 'Bruker APEX3'
_computing_data_reduction 'Bruker SAINT'
_computing_structure_refinement 'SHELXL-2018/3 (Sheldrick, 2018)'
_computing_structure_solution 'SHELXT 2014/5 (Sheldrick, 2014)'
_diffrn_ambient_temperature 100(2)
_diffrn_measured_fraction_theta_full 0.999
_diffrn_measured_fraction_theta_max 0.996
_diffrn_measurement_device_type 'Bruker D8 Venture Photon 100 CMOS'
_diffrn_measurement_method 'phi and omega scans'
_diffrn_radiation_source 'I\mS microfocus source'
_diffrn_radiation_type MoK\a
_diffrn_radiation_wavelength 0.71073
_diffrn_reflns_av_R_equivalents 0.1055
_diffrn_reflns_av_unetI/netI 0.0787
_diffrn_reflns_Laue_measured_fraction_full 0.999
_diffrn_reflns_Laue_measured_fraction_max 0.996
_diffrn_reflns_limit_h_max 15
_diffrn_reflns_limit_h_min -17
_diffrn_reflns_limit_k_max 10
_diffrn_reflns_limit_k_min -10
_diffrn_reflns_limit_l_max 23
_diffrn_reflns_limit_l_min -23
_diffrn_reflns_number 51430
_diffrn_reflns_point_group_measured_fraction_full 0.999
_diffrn_reflns_point_group_measured_fraction_max 0.996
_diffrn_reflns_theta_full 25.242
_diffrn_reflns_theta_max 28.693
_diffrn_reflns_theta_min 2.604
_exptl_absorpt_coefficient_mu 1.046
_exptl_absorpt_correction_T_max 0.7458
_exptl_absorpt_correction_T_min 0.7157
_exptl_absorpt_correction_type multi-scan
_exptl_absorpt_process_details 'TWINABS BRUKER AXS'
_exptl_crystal_colour yellow
_exptl_crystal_density_diffrn 1.519
_exptl_crystal_description rod
_exptl_crystal_F_000 768
_exptl_crystal_size_max 0.098
_exptl_crystal_size_mid 0.086
_exptl_crystal_size_min 0.055
_refine_diff_density_max 1.368
_refine_diff_density_min -0.895
_refine_diff_density_rms 0.202
_refine_ls_extinction_method none
_refine_ls_goodness_of_fit_ref 1.072
_refine_ls_hydrogen_treatment mixed
_refine_ls_matrix_type full
_refine_ls_number_parameters 194
_refine_ls_number_reflns 4165
_refine_ls_number_restraints 0
_refine_ls_restrained_S_all 1.072
_refine_ls_R_factor_all 0.1006
_refine_ls_R_factor_gt 0.0615
_refine_ls_shift/su_max 0.001
_refine_ls_shift/su_mean 0.000
_refine_ls_structure_factor_coef Fsqd
_refine_ls_weighting_details 'w=1/[\s^2^(Fo^2^)+(0.0291P)^2^+12.6128P] where P=(Fo^2^+2Fc^2^)/3'
_refine_ls_weighting_scheme calc
_refine_ls_wR_factor_gt 0.1065
_refine_ls_wR_factor_ref 0.1188
_reflns_Friedel_coverage 0.000
_reflns_number_gt 3015
_reflns_number_total 4165
_reflns_threshold_expression 'I > 2\s(I)'
_cod_data_source_file ja0c03346_si_002.cif
_cod_data_source_block SMK13
_cod_original_sg_symbol_H-M 'P 21/c'
_cod_database_code 4134945
_publcif_datablock.id {f57bf548-b67b-4193-a055-d684f18a0aef}

_shelx_shelxl_version_number 2018/3
_shelx_space_group_comment
;
The symmetry employed for this shelxl refinement is uniquely defined
by the following loop, which should always be used as a source of
symmetry information in preference to the above space-group names.
They are only intended as comments.
;
_shelx_estimated_absorpt_t_min 0.6995
_shelx_estimated_absorpt_t_max 0.7458
_publcif_info_exptl_table_max_cols 4
_publcif_info_exptl_table_use_headnotes n
_publcif_funding_html
;
;

loop_
_space_group_symop_operation_xyz
'x, y, z'
'-x, y+1/2, -z+1/2'
'-x, -y, -z'
'x, -y-1/2, z-1/2'

loop_
_atom_site_label
_atom_site_type_symbol
_atom_site_fract_x
_atom_site_fract_y
_atom_site_fract_z
_atom_site_U_iso_or_equiv
_atom_site_adp_type
_atom_site_occupancy
_atom_site_site_symmetry_order
_atom_site_calc_flag
_atom_site_refinement_flags_posn
_atom_site_refinement_flags_adp
_atom_site_refinement_flags_occupancy
_atom_site_disorder_assembly
_atom_site_disorder_group
C1 C 0.5823(4) 0.7766(6) 0.6934(3) 0.0131(10) Uani 1 1 d . . . . .
C2 C 0.6750(4) 0.8882(7) 0.6989(3) 0.0131(9) Uani 1 1 d . . . . .
C3 C 0.6916(4) 0.9103(6) 0.6207(3) 0.0138(10) Uani 1 1 d . . . . .
C4 C 0.6070(4) 0.8195(6) 0.5656(3) 0.0137(10) Uani 1 1 d . . . . .
C5 C 0.5385(4) 0.7420(6) 0.6096(3) 0.0132(10) Uani 1 1 d . . . . .
C6 C 0.5261(4) 0.7362(7) 0.7591(3) 0.0158(11) Uani 1 1 d . . . . .
H6A H 0.466757 0.658511 0.739360 0.024 Uiso 1 1 calc R U . . .
H6B H 0.575051 0.679753 0.802341 0.024 Uiso 1 1 calc R U . . .
H6C H 0.500450 0.844370 0.777521 0.024 Uiso 1 1 calc R U . . .
C7 C 0.7399(4) 0.9689(7) 0.7735(3) 0.0168(11) Uani 1 1 d . . . . .
H7A H 0.711560 0.932498 0.818119 0.025 Uiso 1 1 calc R U . . .
H7B H 0.812811 0.930390 0.781231 0.025 Uiso 1 1 calc R U . . .
H7C H 0.736877 1.095767 0.769082 0.025 Uiso 1 1 calc R U . . .
C8 C 0.7756(4) 1.0237(7) 0.5973(3) 0.0205(12) Uani 1 1 d . . . . .
H8A H 0.769545 1.015302 0.540778 0.031 Uiso 1 1 calc R U . . .
H8B H 0.765924 1.144756 0.611359 0.031 Uiso 1 1 calc R U . . .
H8C H 0.845206 0.983749 0.624655 0.031 Uiso 1 1 calc R U . . .
C9 C 0.5877(4) 0.8299(7) 0.4763(3) 0.0190(11) Uani 1 1 d . . . . .
H9A H 0.646755 0.889269 0.461678 0.029 Uiso 1 1 calc R U . . .
H9B H 0.581132 0.712382 0.454394 0.029 Uiso 1 1 calc R U . . .
H9C H 0.523036 0.894793 0.455822 0.029 Uiso 1 1 calc R U . . .
C10 C 0.4335(4) 0.6520(7) 0.5772(3) 0.0169(11) Uani 1 1 d . . . . .
H10A H 0.403851 0.611513 0.620580 0.025 Uiso 1 1 calc R U . . .
H10B H 0.385020 0.734190 0.545232 0.025 Uiso 1 1 calc R U . . .
H10C H 0.444455 0.552634 0.545130 0.025 Uiso 1 1 calc R U . . .
C11 C 0.7926(4) 0.4990(7) 0.7462(3) 0.0138(10) Uani 1 1 d . . . . .
C12 C 0.7761(4) 0.4895(7) 0.8243(3) 0.0180(11) Uani 1 1 d . . . . .
H12 H 0.714141 0.537412 0.835253 0.022 Uiso 1 1 calc R U . . .
C13 C 0.8505(4) 0.4099(7) 0.8850(3) 0.0218(12) Uani 1 1 d . . . . .
H13 H 0.838932 0.407973 0.936441 0.026 Uiso 1 1 calc R U . . .
C14 C 0.9430(4) 0.3325(7) 0.8696(3) 0.0230(12) Uani 1 1 d . . . . .
H14 H 0.992718 0.280189 0.910864 0.028 Uiso 1 1 calc R U . . .
C15 C 0.9607(4) 0.3334(7) 0.7939(3) 0.0178(11) Uani 1 1 d . . . . .
H15 H 1.021571 0.280054 0.783500 0.021 Uiso 1 1 calc R U . . .
C16 C 0.8863(4) 0.4155(6) 0.7322(3) 0.0143(10) Uani 1 1 d . . . . .
C17 C 0.8965(4) 0.4248(6) 0.6499(3) 0.0146(11) Uani 1 1 d . . . . .
C18 C 0.9864(4) 0.3338(7) 0.6210(3) 0.0209(12) Uani 1 1 d . . . . .
H18A H 1.032798 0.274919 0.664955 0.031 Uiso 1 1 calc R U . . .
H18B H 0.956858 0.248334 0.580799 0.031 Uiso 1 1 calc R U . . .
H18C H 1.026528 0.420443 0.599069 0.031 Uiso 1 1 calc R U . . .
C19 C 0.8205(4) 0.5360(8) 0.5182(3) 0.0192(11) Uani 1 1 d . . . . .
H19A H 0.759769 0.606130 0.493245 0.029 Uiso 1 1 calc R U . . .
H19B H 0.884958 0.594217 0.512549 0.029 Uiso 1 1 calc R U . . .
H19C H 0.815978 0.421577 0.493331 0.029 Uiso 1 1 calc R U . . .
N1 N 0.8217(3) 0.5149(5) 0.6032(2) 0.0134(9) Uani 1 1 d . . . . .
Rh1 Rh 0.69982(3) 0.61650(5) 0.65104(2) 0.01058(12) Uani 1 1 d . . . . .
H1 H 0.652(4) 0.428(7) 0.644(3) 0.023(15) Uiso 1 1 d . . . . .

loop_
_atom_site_aniso_label
_atom_site_aniso_U_11
_atom_site_aniso_U_22
_atom_site_aniso_U_33
_atom_site_aniso_U_23
_atom_site_aniso_U_13
_atom_site_aniso_U_12
C1 0.015(2) 0.010(2) 0.014(3) -0.001(2) 0.001(2) 0.0025(19)
C2 0.013(2) 0.011(2) 0.016(2) 0.000(2) 0.0038(18) 0.000(2)
C3 0.013(2) 0.008(2) 0.021(3) 0.003(2) 0.006(2) 0.0017(19)
C4 0.017(2) 0.008(2) 0.015(3) -0.0006(19) 0.001(2) 0.0038(19)
C5 0.015(2) 0.007(2) 0.017(3) 0.003(2) 0.003(2) 0.0020(19)
C6 0.016(2) 0.015(3) 0.016(3) -0.001(2) 0.003(2) -0.001(2)
C7 0.016(3) 0.015(3) 0.019(3) -0.001(2) 0.003(2) 0.002(2)
C8 0.021(3) 0.018(3) 0.024(3) 0.003(2) 0.009(2) -0.003(2)
C9 0.026(3) 0.016(3) 0.016(3) 0.001(2) 0.007(2) 0.004(2)
C10 0.018(3) 0.016(3) 0.016(3) -0.001(2) 0.001(2) -0.001(2)
C11 0.016(2) 0.010(2) 0.016(3) 0.001(2) 0.003(2) 0.000(2)
C12 0.020(3) 0.015(3) 0.019(3) 0.002(2) 0.006(2) 0.003(2)
C13 0.032(3) 0.021(3) 0.012(3) 0.002(2) 0.004(2) 0.002(2)
C14 0.025(3) 0.016(3) 0.026(3) 0.004(2) 0.001(2) 0.002(2)
C15 0.016(3) 0.012(3) 0.024(3) 0.001(2) 0.002(2) 0.000(2)
C16 0.014(2) 0.007(2) 0.022(3) 0.001(2) 0.003(2) -0.0042(19)
C17 0.016(2) 0.011(3) 0.017(3) -0.001(2) 0.005(2) -0.0017(19)
C18 0.018(3) 0.017(3) 0.030(3) -0.001(2) 0.009(2) -0.001(2)
C19 0.019(3) 0.023(3) 0.017(3) -0.002(2) 0.008(2) -0.001(2)
N1 0.014(2) 0.009(2) 0.018(2) -0.0003(17) 0.0056(17) -0.0032(17)
Rh1 0.01144(18) 0.00808(18) 0.01230(19) 0.00060(18) 0.00282(13) 0.00028(17)

loop_
_atom_type_symbol
_atom_type_description
_atom_type_scat_dispersion_real
_atom_type_scat_dispersion_imag
_atom_type_scat_source
C C 0.0033 0.0016 'International Tables Vol C Tables 4.2.6.8 and 6.1.1.4'
H H 0.0000 0.0000 'International Tables Vol C Tables 4.2.6.8 and 6.1.1.4'
N N 0.0061 0.0033 'International Tables Vol C Tables 4.2.6.8 and 6.1.1.4'
Rh Rh -1.1178 0.9187 'International Tables Vol C Tables 4.2.6.8 and 6.1.1.4'

loop_
_geom_angle_atom_site_label_1
_geom_angle_atom_site_label_2
_geom_angle_atom_site_label_3
_geom_angle
_geom_angle_site_symmetry_1
_geom_angle_site_symmetry_3
_geom_angle_publ_flag
C2 C1 C5 107.5(4) . . ?
C2 C1 C6 126.6(4) . . ?
C5 C1 C6 124.6(4) . . ?
C2 C1 Rh1 74.0(3) . . ?
C5 C1 Rh1 73.2(3) . . ?
C6 C1 Rh1 128.5(3) . . ?
C3 C2 C1 107.6(4) . . ?
C3 C2 C7 126.5(4) . . ?
C1 C2 C7 125.9(4) . . ?
C3 C2 Rh1 72.4(3) . . ?
C1 C2 Rh1 68.1(3) . . ?
C7 C2 Rh1 125.9(3) . . ?
C2 C3 C4 108.5(4) . . ?
C2 C3 C8 126.2(5) . . ?
C4 C3 C8 125.0(5) . . ?
C2 C3 Rh1 71.1(3) . . ?
C4 C3 Rh1 71.2(3) . . ?
C8 C3 Rh1 128.2(3) . . ?
C5 C4 C3 108.1(4) . . ?
C5 C4 C9 126.3(5) . . ?
C3 C4 C9 125.0(4) . . ?
C5 C4 Rh1 70.8(3) . . ?
C3 C4 Rh1 71.7(3) . . ?
C9 C4 Rh1 129.9(3) . . ?
C4 C5 C1 108.1(4) . . ?
C4 C5 C10 127.1(5) . . ?
C1 C5 C10 124.6(4) . . ?
C4 C5 Rh1 72.8(3) . . ?
C1 C5 Rh1 68.6(3) . . ?
C10 C5 Rh1 127.9(3) . . ?
C1 C6 H6A 109.5 . . ?
C1 C6 H6B 109.5 . . ?
H6A C6 H6B 109.5 . . ?
C1 C6 H6C 109.5 . . ?
H6A C6 H6C 109.5 . . ?
H6B C6 H6C 109.5 . . ?
C2 C7 H7A 109.5 . . ?
C2 C7 H7B 109.5 . . ?
H7A C7 H7B 109.5 . . ?
C2 C7 H7C 109.5 . . ?
H7A C7 H7C 109.5 . . ?
H7B C7 H7C 109.5 . . ?
C3 C8 H8A 109.5 . . ?
C3 C8 H8B 109.5 . . ?
H8A C8 H8B 109.5 . . ?
C3 C8 H8C 109.5 . . ?
H8A C8 H8C 109.5 . . ?
H8B C8 H8C 109.5 . . ?
C4 C9 H9A 109.5 . . ?
C4 C9 H9B 109.5 . . ?
H9A C9 H9B 109.5 . . ?
C4 C9 H9C 109.5 . . ?
H9A C9 H9C 109.5 . . ?
H9B C9 H9C 109.5 . . ?
C5 C10 H10A 109.5 . . ?
C5 C10 H10B 109.5 . . ?
H10A C10 H10B 109.5 . . ?
C5 C10 H10C 109.5 . . ?
H10A C10 H10C 109.5 . . ?
H10B C10 H10C 109.5 . . ?
C12 C11 C16 116.8(5) . . ?
C12 C11 Rh1 128.0(4) . . ?
C16 C11 Rh1 115.3(4) . . ?
C13 C12 C11 121.2(5) . . ?
C13 C12 H12 119.4 . . ?
C11 C12 H12 119.4 . . ?
C12 C13 C14 120.5(5) . . ?
C12 C13 H13 119.7 . . ?
C14 C13 H13 119.7 . . ?
C15 C14 C13 120.3(5) . . ?
C15 C14 H14 119.8 . . ?
C13 C14 H14 119.8 . . ?
C14 C15 C16 119.5(5) . . ?
C14 C15 H15 120.3 . . ?
C16 C15 H15 120.3 . . ?
C15 C16 C11 121.7(5) . . ?
C15 C16 C17 124.4(5) . . ?
C11 C16 C17 114.0(4) . . ?
N1 C17 C16 114.5(4) . . ?
N1 C17 C18 123.0(5) . . ?
C16 C17 C18 122.5(5) . . ?
C17 C18 H18A 109.5 . . ?
C17 C18 H18B 109.5 . . ?
H18A C18 H18B 109.5 . . ?
C17 C18 H18C 109.5 . . ?
H18A C18 H18C 109.5 . . ?
H18B C18 H18C 109.5 . . ?
N1 C19 H19A 109.5 . . ?
N1 C19 H19B 109.5 . . ?
H19A C19 H19B 109.5 . . ?
N1 C19 H19C 109.5 . . ?
H19A C19 H19C 109.5 . . ?
H19B C19 H19C 109.5 . . ?
C17 N1 C19 121.0(4) . . ?
C17 N1 Rh1 117.9(3) . . ?
C19 N1 Rh1 121.0(3) . . ?
C11 Rh1 N1 78.36(18) . . ?
C11 Rh1 C1 107.46(19) . . ?
N1 Rh1 C1 168.01(17) . . ?
C11 Rh1 C5 141.62(19) . . ?
N1 Rh1 C5 139.06(17) . . ?
C1 Rh1 C5 38.23(18) . . ?
C11 Rh1 C2 102.07(19) . . ?
N1 Rh1 C2 131.44(16) . . ?
C1 Rh1 C2 37.89(17) . . ?
C5 Rh1 C2 62.46(17) . . ?
C11 Rh1 C4 163.49(19) . . ?
N1 Rh1 C4 109.01(17) . . ?
C1 Rh1 C4 62.67(18) . . ?
C5 Rh1 C4 36.41(17) . . ?
C2 Rh1 C4 61.81(17) . . ?
C11 Rh1 C3 127.4(2) . . ?
N1 Rh1 C3 105.65(16) . . ?
C1 Rh1 C3 62.42(17) . . ?
C5 Rh1 C3 61.52(17) . . ?
C2 Rh1 C3 36.52(18) . . ?
C4 Rh1 C3 37.08(18) . . ?
C11 Rh1 H1 79(2) . . ?
N1 Rh1 H1 87(2) . . ?
C1 Rh1 H1 104(2) . . ?
C5 Rh1 H1 92(2) . . ?
C2 Rh1 H1 141(2) . . ?
C4 Rh1 H1 115(2) . . ?
C3 Rh1 H1 152(2) . . ?

loop_
_geom_bond_atom_site_label_1
_geom_bond_atom_site_label_2
_geom_bond_distance
_geom_bond_site_symmetry_2
_geom_bond_publ_flag
C1 C2 1.443(7) . ?
C1 C5 1.450(7) . ?
C1 C6 1.502(7) . ?
C1 Rh1 2.180(5) . ?
C2 C3 1.420(7) . ?
C2 C7 1.495(7) . ?
C2 Rh1 2.258(5) . ?
C3 C4 1.444(7) . ?
C3 C8 1.500(7) . ?
C3 Rh1 2.274(5) . ?
C4 C5 1.409(7) . ?
C4 C9 1.503(7) . ?
C4 Rh1 2.268(5) . ?
C5 C10 1.500(7) . ?
C5 Rh1 2.242(5) . ?
C6 H6A 0.9600 . ?
C6 H6B 0.9600 . ?
C6 H6C 0.9600 . ?
C7 H7A 0.9600 . ?
C7 H7B 0.9600 . ?
C7 H7C 0.9600 . ?
C8 H8A 0.9600 . ?
C8 H8B 0.9600 . ?
C8 H8C 0.9600 . ?
C9 H9A 0.9600 . ?
C9 H9B 0.9600 . ?
C9 H9C 0.9600 . ?
C10 H10A 0.9600 . ?
C10 H10B 0.9600 . ?
C10 H10C 0.9600 . ?
C11 C12 1.408(7) . ?
C11 C16 1.425(7) . ?
C11 Rh1 2.003(5) . ?
C12 C13 1.385(7) . ?
C12 H12 0.9300 . ?
C13 C14 1.400(8) . ?
C13 H13 0.9300 . ?
C14 C15 1.372(8) . ?
C14 H14 0.9300 . ?
C15 C16 1.402(7) . ?
C15 H15 0.9300 . ?
C16 C17 1.454(7) . ?
C17 N1 1.298(6) . ?
C17 C18 1.518(7) . ?
C18 H18A 0.9600 . ?
C18 H18B 0.9600 . ?
C18 H18C 0.9600 . ?
C19 N1 1.469(6) . ?
C19 H19A 0.9600 . ?
C19 H19B 0.9600 . ?
C19 H19C 0.9600 . ?
N1 Rh1 2.069(4) . ?
Rh1 H1 1.55(6) . ?

loop_
_geom_torsion_atom_site_label_1
_geom_torsion_atom_site_label_2
_geom_torsion_atom_site_label_3
_geom_torsion_atom_site_label_4
_geom_torsion
_geom_torsion_site_symmetry_1
_geom_torsion_site_symmetry_2
_geom_torsion_site_symmetry_3
_geom_torsion_site_symmetry_4
_geom_torsion_publ_flag
C5 C1 C2 C3 -4.0(5) . . . . ?
C6 C1 C2 C3 -171.5(5) . . . . ?
Rh1 C1 C2 C3 62.0(3) . . . . ?
C5 C1 C2 C7 174.6(5) . . . . ?
C6 C1 C2 C7 7.1(8) . . . . ?
Rh1 C1 C2 C7 -119.4(5) . . . . ?
C5 C1 C2 Rh1 -66.0(3) . . . . ?
C6 C1 C2 Rh1 126.4(5) . . . . ?
C1 C2 C3 C4 2.5(5) . . . . ?
C7 C2 C3 C4 -176.2(5) . . . . ?
Rh1 C2 C3 C4 61.8(3) . . . . ?
C1 C2 C3 C8 176.6(5) . . . . ?
C7 C2 C3 C8 -2.0(8) . . . . ?
Rh1 C2 C3 C8 -124.1(5) . . . . ?
C1 C2 C3 Rh1 -59.3(3) . . . . ?
C7 C2 C3 Rh1 122.1(5) . . . . ?
C2 C3 C4 C5 0.1(6) . . . . ?
C8 C3 C4 C5 -174.2(5) . . . . ?
Rh1 C3 C4 C5 61.8(3) . . . . ?
C2 C3 C4 C9 172.0(5) . . . . ?
C8 C3 C4 C9 -2.3(8) . . . . ?
Rh1 C3 C4 C9 -126.3(5) . . . . ?
C2 C3 C4 Rh1 -61.7(3) . . . . ?
C8 C3 C4 Rh1 124.1(5) . . . . ?
C3 C4 C5 C1 -2.6(5) . . . . ?
C9 C4 C5 C1 -174.3(5) . . . . ?
Rh1 C4 C5 C1 59.8(3) . . . . ?
C3 C4 C5 C10 172.7(5) . . . . ?
C9 C4 C5 C10 1.0(8) . . . . ?
Rh1 C4 C5 C10 -124.9(5) . . . . ?
C3 C4 C5 Rh1 -62.4(3) . . . . ?
C9 C4 C5 Rh1 125.9(5) . . . . ?
C2 C1 C5 C4 4.1(5) . . . . ?
C6 C1 C5 C4 171.9(5) . . . . ?
Rh1 C1 C5 C4 -62.4(3) . . . . ?
C2 C1 C5 C10 -171.3(4) . . . . ?
C6 C1 C5 C10 -3.5(8) . . . . ?
Rh1 C1 C5 C10 122.1(5) . . . . ?
C2 C1 C5 Rh1 66.5(3) . . . . ?
C6 C1 C5 Rh1 -125.6(5) . . . . ?
C16 C11 C12 C13 3.1(8) . . . . ?
Rh1 C11 C12 C13 -177.0(4) . . . . ?
C11 C12 C13 C14 -1.8(8) . . . . ?
C12 C13 C14 C15 -0.5(8) . . . . ?
C13 C14 C15 C16 1.2(8) . . . . ?
C14 C15 C16 C11 0.3(8) . . . . ?
C14 C15 C16 C17 180.0(5) . . . . ?
C12 C11 C16 C15 -2.3(7) . . . . ?
Rh1 C11 C16 C15 177.7(4) . . . . ?
C12 C11 C16 C17 177.9(4) . . . . ?
Rh1 C11 C16 C17 -2.0(6) . . . . ?
C15 C16 C17 N1 -176.5(5) . . . . ?
C11 C16 C17 N1 3.2(6) . . . . ?
C15 C16 C17 C18 4.5(8) . . . . ?
C11 C16 C17 C18 -175.8(4) . . . . ?
C16 C17 N1 C19 -179.7(4) . . . . ?
C18 C17 N1 C19 -0.8(7) . . . . ?
C16 C17 N1 Rh1 -2.9(6) . . . . ?
C18 C17 N1 Rh1 176.1(4) . . . . ?

loop_
_publcif_info_tables.block_id
_publcif_info_tables.reference_item
{f57bf548-b67b-4193-a055-d684f18a0aef} '_publcif_info_datablock.publ_exptl'

loop_
_publcif_info_cif.paper_type
EX

loop_
_publcif_info_datablock.id
_publcif_info_datablock.publ_exptl
_publcif_info_datablock.publ_geom
_publcif_info_datablock.structure
{f57bf548-b67b-4193-a055-d684f18a0aef} y y y

loop_
_publcif_info_exptl_table_extra_item
sin_theta_over_lambda_max

loop_
_publcif_info_exptl_table_header_item
?
